data_4319800
loop_
_publ_author_name
'John H. Matonic'
'Brian L. Scott'
'Mary P. Neu'

_publ_contact_author
;
     Mary P. Neu
     MS G739
     Los Alamos National Laboratory
     Los Alamos, NM 87545
;
_publ_contact_author_email mneu@lanl.gov
_publ_contact_author_fax '505 665 4624'
_publ_contact_author_phone '505 667 9313'
_publ_section_title
;
 High-Yield Synthesis and Single-Crystal X-ray Structure of a
 Plutonium(III) Aquo Complex: [Pu(H2O)9][CF3SO3]3
;
_journal_name_full 'Inorganic Chemistry'
_journal_page_first 2638
_journal_page_last 2639
_journal_paper_doi 10.1021/ic015509p
_journal_volume 40
_journal_year 2001
_chemical_formula_sum 'C3 H18 F9 O18 Pu S3'
_chemical_formula_weight 851.35
_chemical_name_systematic
; 
 ? 
;
_space_group_IT_number 176
_symmetry_cell_setting hexagonal
_symmetry_space_group_name_Hall '-P 6c'
_symmetry_space_group_name_H-M 'P 63/m'
_atom_sites_solution_hydrogens geom
_atom_sites_solution_primary direct
_atom_sites_solution_secondary difmap
_audit_creation_method SHELXL
_cell_angle_alpha 90.00
_cell_angle_beta 90.00
_cell_angle_gamma 120.00
_cell_formula_units_Z 2
_cell_length_a 13.9283(6)
_cell_length_b 13.9283(6)
_cell_length_c 7.3816(4)
_cell_measurement_reflns_used 4192
_cell_measurement_temperature 218(2)
_cell_measurement_theta_max 28.46
_cell_measurement_theta_min 1.69
_cell_volume 1240.16(10)
_computing_cell_refinement 'Bruker SAINT (v. 5.00, Bruker 1998)'
_computing_data_collection 'Siemens SMART (v. 4.202, Siemens 1996)'
_computing_data_reduction 'Bruker SAINT (v. 5.00, Bruker 1998)'
_computing_molecular_graphics 'Bruker AXS SHEXTL (v. 5.10)'
_computing_publication_material 'SHELXL-97 (Sheldrick, 1997)'
_computing_structure_refinement 'SHELXL-97 (Sheldrick, 1997)'
_computing_structure_solution 'SHELXS-97 (Sheldrick, 1990)'
_diffrn_ambient_temperature 218(2)
_diffrn_measurement_device 'Siemens P4/PC'
_diffrn_measurement_method '\w and \p scans'
_diffrn_radiation_monochromator graphite
_diffrn_radiation_source 'fine-focus sealed tube'
_diffrn_radiation_type MoK\a
_diffrn_radiation_wavelength 0.71073
_diffrn_reflns_av_R_equivalents 0.0322
_diffrn_reflns_av_sigmaI/netI 0.0227
_diffrn_reflns_limit_h_max 17
_diffrn_reflns_limit_h_min -16
_diffrn_reflns_limit_k_max 16
_diffrn_reflns_limit_k_min -17
_diffrn_reflns_limit_l_max 9
_diffrn_reflns_limit_l_min -8
_diffrn_reflns_number 6672
_diffrn_reflns_theta_max 28.46
_diffrn_reflns_theta_min 1.69
_diffrn_standards_decay_% <2
_exptl_absorpt_coefficient_mu 3.046
_exptl_absorpt_correction_T_max 0.74
_exptl_absorpt_correction_T_min 0.40
_exptl_absorpt_correction_type multi-scan
_exptl_crystal_colour 'light blue'
_exptl_crystal_density_diffrn 2.280
_exptl_crystal_description needle
_exptl_crystal_F_000 806
_exptl_crystal_size_max 0.30
_exptl_crystal_size_mid 0.15
_exptl_crystal_size_min 0.10
_refine_diff_density_max 0.595
_refine_diff_density_min -0.479
_refine_diff_density_rms 0.105
_refine_ls_extinction_method none
_refine_ls_goodness_of_fit_all 1.217
_refine_ls_goodness_of_fit_obs 1.223
_refine_ls_hydrogen_treatment refall
_refine_ls_matrix_type full
_refine_ls_number_parameters 72
_refine_ls_number_reflns 1068
_refine_ls_number_restraints 0
_refine_ls_restrained_S_all 1.217
_refine_ls_restrained_S_obs 1.223
_refine_ls_R_factor_all 0.0292
_refine_ls_R_factor_obs 0.0243
_refine_ls_shift/esd_max 0.000
_refine_ls_shift/esd_mean 0.000
_refine_ls_structure_factor_coef Fsqd
_refine_ls_weighting_details 'w=1/[\s^2^(Fo^2^)+(0.0211P)^2^+0.5357P] where P=(Fo^2^+2Fc^2^)/3'
_refine_ls_weighting_scheme calc
_refine_ls_wR_factor_all 0.0466
_refine_ls_wR_factor_obs 0.0452
_reflns_number_observed 1002
_reflns_number_total 1068
_reflns_observed_criterion >2sigma(I)
_cod_data_source_file ic015509p_s2.cif
_cod_data_source_block Puaquo
_cod_depositor_comments
;
The following automatic conversions were performed:

'_refine_ls_weighting_scheme' value 'calc
w=1/[\s^2^(Fo^2^)+(0.0211P)^2^+0.5357P] where P=(Fo^2^+2Fc^2^)/3' was
changed to 'calc'. New tag '_refine_ls_weighting_details' was
created. The value of the new tag was set to
'w=1/[\s^2^(Fo^2^)+(0.0211P)^2^+0.5357P] where P=(Fo^2^+2Fc^2^)/3'.

Automatic conversion script
Id: cif_fix_values 3143 2015-03-26 13:38:13Z robertas 
;
_cod_database_code 4319800

loop_
_symmetry_equiv_pos_as_xyz
'x, y, z'
'-y, x-y, z'
'-x+y, -x, z'
'-x, -y, z+1/2'
'y, -x+y, z+1/2'
'x-y, x, z+1/2'
'-x, -y, -z'
'y, -x+y, -z'
'x-y, x, -z'
'x, y, -z-1/2'
'-y, x-y, -z-1/2'
'-x+y, -x, -z-1/2'

loop_
_atom_site_aniso_label
_atom_site_aniso_U_11
_atom_site_aniso_U_22
_atom_site_aniso_U_33
_atom_site_aniso_U_23
_atom_site_aniso_U_13
_atom_site_aniso_U_12
Pu1 0.01968(10) 0.01968(10) 0.01901(14) 0.000 0.000 0.00984(5)
S1 0.0212(5) 0.0340(6) 0.0242(5) 0.000 0.000 0.0106(4)
O1 0.030(2) 0.031(2) 0.028(2) 0.000 0.000 0.0065(14)
O2 0.0351(12) 0.0363(12) 0.0331(13) -0.0087(11) -0.0091(11) 0.0229(11)
O3 0.0298(11) 0.0550(14) 0.0329(13) -0.0081(11) 0.0021(10) 0.0175(11)
O4 0.0216(15) 0.050(2) 0.032(2) 0.000 0.000 0.0113(14)
C1 0.045(3) 0.044(3) 0.061(4) 0.000 0.000 0.019(3)
F1 0.089(2) 0.066(2) 0.120(3) 0.033(2) -0.021(2) 0.036(2)
F2 0.041(2) 0.045(2) 0.094(3) 0.000 0.000 0.000(2)

loop_
_atom_site_label
_atom_site_type_symbol
_atom_site_fract_x
_atom_site_fract_y
_atom_site_fract_z
_atom_site_U_iso_or_equiv
_atom_site_thermal_displace_type
_atom_site_occupancy
_atom_site_calc_flag
_atom_site_refinement_flags
_atom_site_disorder_group
Pu1 Pu 0.3333 0.6667 0.7500 0.01946(9) Uani 1 d S .
S1 S 0.05952(8) 0.37951(9) 0.2500 0.0279(2) Uani 1 d S .
O1 O 0.1415(3) 0.4898(3) 0.7500 0.0337(7) Uani 1 d S .
O2 O 0.3362(2) 0.5434(2) 0.5110(4) 0.0326(5) Uani 1 d . .
O3 O 0.0160(2) 0.3986(2) 0.4148(3) 0.0409(6) Uani 1 d . .
O4 O 0.1786(2) 0.4263(3) 0.2500 0.0375(8) Uani 1 d S .
C1 C 0.0053(5) 0.2295(5) 0.2500 0.0514(14) Uani 1 d S .
F1 F 0.0390(3) 0.2005(2) 0.3955(5) 0.0934(10) Uani 1 d . .
F2 F -0.1042(3) 0.1764(3) 0.2500 0.0695(11) Uani 1 d S .
H1 H 0.1012(33) 0.4606(33) 0.6641(56) 0.051(12) Uiso 1 d . .
H2A H 0.2887(36) 0.5173(37) 0.4402(65) 0.058(14) Uiso 1 d . .
H2B H 0.3600(32) 0.5071(32) 0.5255(60) 0.043(12) Uiso 1 d . .

loop_
_atom_type_symbol
_atom_type_description
_atom_type_scat_dispersion_real
_atom_type_scat_dispersion_imag
_atom_type_scat_source
C C 0.0033 0.0016 'International Tables Vol C Tables 4.2.6.8 and 6.1.1.4'
H H 0.0000 0.0000 'International Tables Vol C Tables 4.2.6.8 and 6.1.1.4'
O O 0.0106 0.0060 'International Tables Vol C Tables 4.2.6.8 and 6.1.1.4'
F F 0.0171 0.0103 'International Tables Vol C Tables 4.2.6.8 and 6.1.1.4'
S S 0.1246 0.1234 'International Tables Vol C Tables 4.2.6.8 and 6.1.1.4'
Pu Pu -9.4100 4.3056 'International Tables Vol C Tables 4.2.6.8 and 6.1.1.4'

loop_
_geom_angle_atom_site_label_1
_geom_angle_atom_site_label_2
_geom_angle_atom_site_label_3
_geom_angle
_geom_angle_site_symmetry_1
_geom_angle_site_symmetry_3
_geom_angle_publ_flag
O2 Pu1 O2 90.91(12) 3_565 12_567 ?
O2 Pu1 O2 138.94(5) 3_565 11_667 ?
O2 Pu1 O2 74.82(10) 12_567 11_667 ?
O2 Pu1 O2 74.82(10) 3_565 2_665 ?
O2 Pu1 O2 138.94(5) 12_567 2_665 ?
O2 Pu1 O2 90.91(12) 11_667 2_665 ?
O2 Pu1 O2 74.82(10) 3_565 . ?
O2 Pu1 O2 138.94(5) 12_567 . ?
O2 Pu1 O2 138.94(5) 11_667 . ?
O2 Pu1 O2 74.82(10) 2_665 . ?
O2 Pu1 O2 138.94(5) 3_565 10_557 ?
O2 Pu1 O2 74.82(10) 12_567 10_557 ?
O2 Pu1 O2 74.82(10) 11_667 10_557 ?
O2 Pu1 O2 138.94(5) 2_665 10_557 ?
O2 Pu1 O2 90.91(12) . 10_557 ?
O2 Pu1 O1 72.86(8) 3_565 3_565 ?
O2 Pu1 O1 72.86(8) 12_567 3_565 ?
O2 Pu1 O1 66.17(8) 11_667 3_565 ?
O2 Pu1 O1 66.17(8) 2_665 3_565 ?
O2 Pu1 O1 134.32(6) . 3_565 ?
O2 Pu1 O1 134.32(6) 10_557 3_565 ?
O2 Pu1 O1 66.17(8) 3_565 . ?
O2 Pu1 O1 66.17(8) 12_567 . ?
O2 Pu1 O1 134.32(6) 11_667 . ?
O2 Pu1 O1 134.32(6) 2_665 . ?
O2 Pu1 O1 72.86(8) . . ?
O2 Pu1 O1 72.86(8) 10_557 . ?
O1 Pu1 O1 120.0 3_565 . ?
O2 Pu1 O1 134.32(6) 3_565 2_665 ?
O2 Pu1 O1 134.32(6) 12_567 2_665 ?
O2 Pu1 O1 72.86(8) 11_667 2_665 ?
O2 Pu1 O1 72.86(8) 2_665 2_665 ?
O2 Pu1 O1 66.17(8) . 2_665 ?
O2 Pu1 O1 66.17(8) 10_557 2_665 ?
O1 Pu1 O1 120.000(1) 3_565 2_665 ?
O1 Pu1 O1 120.0 . 2_665 ?
O3 S1 O3 115.1(2) 10_556 . ?
O3 S1 O4 114.17(11) 10_556 . ?
O3 S1 O4 114.17(11) . . ?
O3 S1 C1 103.79(15) 10_556 . ?
O3 S1 C1 103.79(15) . . ?
O4 S1 C1 103.9(2) . . ?
Pu1 O1 O3 121.62(7) . . ?
Pu1 O1 H1 127.5(30) . . ?
O3 O1 H1 6.1(29) . . ?
Pu1 O2 O4 128.60(12) . . ?
Pu1 O2 H2A 120.0(34) . . ?
O4 O2 H2A 9.2(34) . . ?
Pu1 O2 H2B 122.7(34) . . ?
O4 O2 H2B 101.1(32) . . ?
H2A O2 H2B 110.3(46) . . ?
S1 O3 O1 125.35(14) . . ?
S1 O4 O2 131.32(10) . . ?
F1 C1 F1 109.6(5) 10_556 . ?
F1 C1 F2 108.5(3) 10_556 . ?
F1 C1 F2 108.5(3) . . ?
F1 C1 S1 110.1(3) 10_556 . ?
F1 C1 S1 110.1(3) . . ?
F2 C1 S1 109.9(4) . . ?

loop_
_geom_bond_atom_site_label_1
_geom_bond_atom_site_label_2
_geom_bond_distance
_geom_bond_site_symmetry_2
_geom_bond_publ_flag
Pu1 O2 2.476(2) 3_565 ?
Pu1 O2 2.476(2) 12_567 ?
Pu1 O2 2.476(2) 11_667 ?
Pu1 O2 2.476(2) 2_665 ?
Pu1 O2 2.476(2) . ?
Pu1 O2 2.476(2) 10_557 ?
Pu1 O1 2.574(3) 3_565 ?
Pu1 O1 2.574(3) . ?
Pu1 O1 2.574(3) 2_665 ?
S1 O3 1.442(2) 10_556 ?
S1 O3 1.442(2) . ?
S1 O4 1.447(3) . ?
S1 C1 1.832(6) . ?
O1 O3 2.927(3) . ?
O1 H1 0.81(4) . ?
O2 O4 2.759(3) . ?
O2 H2A 0.78(5) . ?
O2 H2B 0.74(4) . ?
C1 F1 1.314(4) 10_556 ?
C1 F1 1.314(4) . ?
C1 F2 1.321(6) . ?
